data_7105920
loop_
_publ_author_name
'Bo Li'
'Xiaoying Zhang'
'Jumei Tian'
'Jingping Zhang'

_publ_section_title
;
 Two-Step Relaxation in the 3D Spin-Canted Manganese Phosphate with High
 P-O-Mn Connectivity
;
_journal_name_full Chem.Commun.
_journal_page_first 1737
_journal_paper_doi 10.1039/c0cc03278f
_journal_volume 47
_journal_year 2011
_chemical_formula_sum 'H4 Mn7 O24 P6'
_chemical_formula_weight 958.43
_chemical_name_systematic
;
?
;
_space_group_IT_number 2
_symmetry_cell_setting triclinic
_symmetry_space_group_name_Hall '-P 1'
_symmetry_space_group_name_H-M 'P -1'
_atom_sites_solution_hydrogens geom
_atom_sites_solution_primary direct
_atom_sites_solution_secondary difmap
_audit_creation_method SHELXL-97
_cell_angle_alpha 104.044(9)
_cell_angle_beta 109.627(9)
_cell_angle_gamma 101.306(8)
_cell_formula_units_Z 1
_cell_length_a 6.6101(6)
_cell_length_b 8.0655(8)
_cell_length_c 9.7339(10)
_cell_measurement_reflns_used 1533
_cell_measurement_temperature 298(2)
_cell_measurement_theta_max 29.1889
_cell_measurement_theta_min 2.9462
_cell_volume 451.78(9)
_computing_cell_refinement CrysAlis
_computing_data_collection 'CrysAlis (Oxford Diffraction, 2006)'
_computing_data_reduction CrysAlis
_computing_structure_refinement 'SHELXL-97 (Sheldrick, 1997)'
_computing_structure_solution 'SHELXS-97 (Sheldrick, 1990)'
_diffrn_ambient_temperature 298(2)
_diffrn_detector_area_resol_mean 10.0
_diffrn_measured_fraction_theta_full 0.993
_diffrn_measured_fraction_theta_max 0.993
_diffrn_measurement_device_type 'Oxford Diffraction Gemini R Ultra'
_diffrn_measurement_method '\w scan'
_diffrn_radiation_monochromator graphite
_diffrn_radiation_source 'fine-focus sealed tube'
_diffrn_radiation_type MoK\a
_diffrn_radiation_wavelength 0.71073
_diffrn_reflns_av_R_equivalents 0.0273
_diffrn_reflns_av_sigmaI/netI 0.0531
_diffrn_reflns_limit_h_max 7
_diffrn_reflns_limit_h_min -7
_diffrn_reflns_limit_k_max 9
_diffrn_reflns_limit_k_min -8
_diffrn_reflns_limit_l_max 11
_diffrn_reflns_limit_l_min -10
_diffrn_reflns_number 2820
_diffrn_reflns_theta_full 25.02
_diffrn_reflns_theta_max 25.02
_diffrn_reflns_theta_min 2.95
_exptl_absorpt_coefficient_mu 5.397
_exptl_absorpt_correction_T_max 0.583
_exptl_absorpt_correction_T_min 0.529
_exptl_absorpt_correction_type multi-scan
_exptl_absorpt_process_details
;
CrysAlis (Oxford Diffraction, 2006)
;
_exptl_crystal_colour colorless
_exptl_crystal_density_diffrn 3.523
_exptl_crystal_density_method 'not measured'
_exptl_crystal_description needle
_exptl_crystal_F_000 461
_exptl_crystal_size_max 0.2
_exptl_crystal_size_mid 0.1
_exptl_crystal_size_min 0.1
_refine_diff_density_max 0.540
_refine_diff_density_min -0.518
_refine_diff_density_rms 0.125
_refine_ls_extinction_method none
_refine_ls_goodness_of_fit_ref 0.854
_refine_ls_hydrogen_treatment mixed
_refine_ls_matrix_type full
_refine_ls_number_parameters 177
_refine_ls_number_reflns 1582
_refine_ls_number_restraints 0
_refine_ls_restrained_S_all 0.854
_refine_ls_R_factor_all 0.0369
_refine_ls_R_factor_gt 0.0254
_refine_ls_shift/su_max 0.000
_refine_ls_shift/su_mean 0.000
_refine_ls_structure_factor_coef Fsqd
_refine_ls_weighting_details 'calc w=1/[\s^2^(Fo^2^)+(0.0234P)^2^+0.0000P] where P=(Fo^2^+2Fc^2^)/3'
_refine_ls_weighting_scheme calc
_refine_ls_wR_factor_gt 0.0498
_refine_ls_wR_factor_ref 0.0509
_reflns_number_gt 1175
_reflns_number_total 1582
_reflns_threshold_expression >2sigma(I)
_cod_data_source_file C0CC03278F.TXT
_cod_data_source_block 1
_cod_depositor_comments
;
The following automatic conversions were performed:

'_symmetry_cell_setting' value 'Triclinic' changed to 'triclinic'
according to the built-in table from CIF Core dictionary named
'cif_core.dic' version 2.4.1 from 2010-06-29.

Automatic conversion script
Id: cif_fix_values 1646 2011-03-28 12:23:43Z adriana 
;
_cod_original_cell_volume 451.78(8)
_cod_database_code 7105920

loop_
_symmetry_equiv_pos_as_xyz
'x, y, z'
'-x, -y, -z'

loop_
_atom_site_label
_atom_site_type_symbol
_atom_site_fract_x
_atom_site_fract_y
_atom_site_fract_z
_atom_site_U_iso_or_equiv
_atom_site_adp_type
_atom_site_occupancy
_atom_site_symmetry_multiplicity
_atom_site_calc_flag
_atom_site_refinement_flags
_atom_site_disorder_assembly
_atom_site_disorder_group
Mn1 Mn 0.61313(10) 1.04636(8) -0.11206(7) 0.00875(15) Uani 1 1 d . . .
Mn2 Mn 1.05114(10) 1.21762(8) 0.51446(7) 0.01014(16) Uani 1 1 d . . .
Mn3 Mn 1.0000 0.5000 0.0000 0.0093(2) Uani 1 2 d S . .
Mn4 Mn 0.28485(10) 0.31741(8) 0.28321(7) 0.01050(16) Uani 1 1 d . . .
P1 P 0.58653(18) 1.26802(14) -0.37539(13) 0.0089(2) Uani 1 1 d . . .
P2 P 0.91728(17) 0.92277(14) 0.17566(12) 0.0072(2) Uani 1 1 d . . .
P3 P 0.77265(17) 0.35956(14) 0.22039(12) 0.0076(2) Uani 1 1 d . . .
O1 O 0.5082(4) 1.1148(4) -0.3210(3) 0.0129(7) Uani 1 1 d . . .
O2 O 0.7223(5) 1.2046(4) -0.4730(3) 0.0131(7) Uani 1 1 d . . .
O3 O 0.3877(4) 1.3049(4) -0.4866(3) 0.0124(6) Uani 1 1 d . . .
O4 O 0.7379(4) 1.4389(3) -0.2404(3) 0.0109(6) Uani 1 1 d . . .
O5 O 0.7036(4) 0.9645(4) 0.0904(3) 0.0097(6) Uani 1 1 d . . .
O6 O 0.9520(4) 0.9577(4) 0.3455(3) 0.0097(6) Uani 1 1 d . . .
O7 O 0.8926(5) 0.7225(4) 0.1006(3) 0.0115(6) Uani 1 1 d . . .
O8 O 1.1252(4) 1.0400(4) 0.1679(3) 0.0098(6) Uani 1 1 d . . .
O9 O 0.7777(4) 0.3147(3) 0.0582(3) 0.0099(6) Uani 1 1 d . . .
O10 O 0.7909(5) 0.5647(4) 0.2689(4) 0.0129(7) Uani 1 1 d . . .
O11 O 0.5539(4) 0.2605(3) 0.2247(3) 0.0094(6) Uani 1 1 d . . .
O12 O 0.9797(4) 0.3352(4) 0.3360(3) 0.0104(6) Uani 1 1 d . . .
H1 H 0.646(8) 1.095(7) -0.546(6) 0.038(16) Uiso 1 1 d . . .
H2 H 0.807(8) 0.601(7) 0.213(6) 0.029(18) Uiso 1 1 d . . .

loop_
_atom_site_aniso_label
_atom_site_aniso_U_11
_atom_site_aniso_U_22
_atom_site_aniso_U_33
_atom_site_aniso_U_23
_atom_site_aniso_U_13
_atom_site_aniso_U_12
Mn1 0.0091(3) 0.0094(3) 0.0089(3) 0.0034(3) 0.0047(3) 0.0030(3)
Mn2 0.0114(3) 0.0098(4) 0.0092(3) 0.0032(3) 0.0046(3) 0.0024(3)
Mn3 0.0115(5) 0.0087(5) 0.0088(5) 0.0031(4) 0.0053(4) 0.0025(4)
Mn4 0.0121(3) 0.0093(4) 0.0121(4) 0.0042(3) 0.0063(3) 0.0043(3)
P1 0.0080(5) 0.0096(6) 0.0093(6) 0.0035(5) 0.0031(4) 0.0037(5)
P2 0.0071(5) 0.0074(6) 0.0081(6) 0.0031(5) 0.0037(5) 0.0025(5)
P3 0.0083(5) 0.0073(6) 0.0078(6) 0.0025(5) 0.0041(5) 0.0023(5)
O1 0.0119(15) 0.0112(16) 0.0126(16) 0.0054(13) 0.0021(13) 0.0004(13)
O2 0.0113(16) 0.0130(17) 0.0137(17) 0.0008(15) 0.0066(13) 0.0030(14)
O3 0.0081(15) 0.0177(17) 0.0114(16) 0.0052(13) 0.0024(12) 0.0062(13)
O4 0.0125(15) 0.0076(15) 0.0127(16) 0.0034(13) 0.0055(13) 0.0027(13)
O5 0.0071(14) 0.0130(16) 0.0099(15) 0.0051(13) 0.0027(12) 0.0045(13)
O6 0.0141(15) 0.0111(16) 0.0062(15) 0.0041(12) 0.0049(12) 0.0059(13)
O7 0.0144(15) 0.0105(16) 0.0128(16) 0.0033(13) 0.0089(12) 0.0050(13)
O8 0.0092(14) 0.0075(15) 0.0128(16) 0.0033(13) 0.0052(13) 0.0014(12)
O9 0.0135(15) 0.0083(15) 0.0116(16) 0.0054(13) 0.0081(13) 0.0034(13)
O10 0.0184(17) 0.0103(17) 0.0133(18) 0.0062(15) 0.0094(15) 0.0031(14)
O11 0.0084(14) 0.0111(16) 0.0091(15) 0.0029(13) 0.0038(12) 0.0041(13)
O12 0.0080(14) 0.0116(16) 0.0127(16) 0.0057(13) 0.0043(13) 0.0030(13)

loop_
_atom_type_symbol
_atom_type_description
_atom_type_scat_dispersion_real
_atom_type_scat_dispersion_imag
_atom_type_scat_source
H H 0.0000 0.0000 'International Tables Vol C Tables 4.2.6.8 and 6.1.1.4'
O O 0.0106 0.0060 'International Tables Vol C Tables 4.2.6.8 and 6.1.1.4'
P P 0.1023 0.0942 'International Tables Vol C Tables 4.2.6.8 and 6.1.1.4'
Mn Mn 0.3368 0.7283 'International Tables Vol C Tables 4.2.6.8 and 6.1.1.4'

loop_
_geom_angle_atom_site_label_1
_geom_angle_atom_site_label_2
_geom_angle_atom_site_label_3
_geom_angle
_geom_angle_site_symmetry_1
_geom_angle_site_symmetry_3
_geom_angle_publ_flag
O1 Mn1 O5 93.23(10) . 2_675 ?
O1 Mn1 O5 176.93(11) . . ?
O5 Mn1 O5 85.35(10) 2_675 . ?
O1 Mn1 O8 89.71(10) . 2_775 ?
O5 Mn1 O8 160.48(11) 2_675 2_775 ?
O5 Mn1 O8 90.74(10) . 2_775 ?
O1 Mn1 O9 99.54(10) . 1_565 ?
O5 Mn1 O9 92.41(10) 2_675 1_565 ?
O5 Mn1 O9 83.25(10) . 1_565 ?
O8 Mn1 O9 106.14(10) 2_775 1_565 ?
O1 Mn1 O11 97.73(10) . 2_665 ?
O5 Mn1 O11 82.25(10) 2_675 2_665 ?
O5 Mn1 O11 79.39(10) . 2_665 ?
O8 Mn1 O11 78.23(10) 2_775 2_665 ?
O9 Mn1 O11 162.18(9) 1_565 2_665 ?
O1 Mn1 Mn1 135.84(8) . 2_675 ?
O5 Mn1 Mn1 42.68(7) 2_675 2_675 ?
O5 Mn1 Mn1 42.67(7) . 2_675 ?
O8 Mn1 Mn1 130.52(7) 2_775 2_675 ?
O9 Mn1 Mn1 87.06(7) 1_565 2_675 ?
O11 Mn1 Mn1 77.47(7) 2_665 2_675 ?
O12 Mn2 O6 90.55(10) 1_565 . ?
O12 Mn2 O10 106.74(11) 1_565 2_776 ?
O6 Mn2 O10 161.23(11) . 2_776 ?
O12 Mn2 O6 165.50(11) 1_565 2_776 ?
O6 Mn2 O6 78.14(11) . 2_776 ?
O10 Mn2 O6 85.80(11) 2_776 2_776 ?
O12 Mn2 O2 92.59(10) 1_565 1_556 ?
O6 Mn2 O2 97.50(11) . 1_556 ?
O10 Mn2 O2 89.12(12) 2_776 1_556 ?
O6 Mn2 O2 80.09(10) 2_776 1_556 ?
O12 Mn2 O3 79.19(10) 1_565 1_656 ?
O6 Mn2 O3 94.99(10) . 1_656 ?
O10 Mn2 O3 81.51(11) 2_776 1_656 ?
O6 Mn2 O3 110.51(10) 2_776 1_656 ?
O2 Mn2 O3 165.11(11) 1_556 1_656 ?
O7 Mn3 O7 180.0 . 2_765 ?
O7 Mn3 O9 90.58(10) . . ?
O7 Mn3 O9 89.42(10) 2_765 . ?
O7 Mn3 O9 89.42(10) . 2_765 ?
O7 Mn3 O9 90.58(10) 2_765 2_765 ?
O9 Mn3 O9 180.00(12) . 2_765 ?
O7 Mn3 O4 87.03(10) . 2_775 ?
O7 Mn3 O4 92.97(10) 2_765 2_775 ?
O9 Mn3 O4 86.53(9) . 2_775 ?
O9 Mn3 O4 93.47(9) 2_765 2_775 ?
O7 Mn3 O4 92.97(10) . 1_545 ?
O7 Mn3 O4 87.03(10) 2_765 1_545 ?
O9 Mn3 O4 93.47(9) . 1_545 ?
O9 Mn3 O4 86.53(9) 2_765 1_545 ?
O4 Mn3 O4 180.0 2_775 1_545 ?
O8 Mn4 O4 137.87(11) 1_445 2_675 ?
O8 Mn4 O11 83.52(10) 1_445 . ?
O4 Mn4 O11 105.10(10) 2_675 . ?
O8 Mn4 O3 96.22(11) 1_445 1_546 ?
O4 Mn4 O3 121.24(11) 2_675 1_546 ?
O11 Mn4 O3 101.29(10) . 1_546 ?
O8 Mn4 O12 88.62(10) 1_445 1_455 ?
O4 Mn4 O12 82.05(10) 2_675 1_455 ?
O11 Mn4 O12 171.91(10) . 1_455 ?
O3 Mn4 O12 77.62(10) 1_546 1_455 ?
O4 P1 O1 112.14(16) . . ?
O4 P1 O3 110.55(15) . . ?
O1 P1 O3 111.78(15) . . ?
O4 P1 O2 109.27(16) . . ?
O1 P1 O2 107.25(16) . . ?
O3 P1 O2 105.55(16) . . ?
O5 P2 O6 109.13(15) . . ?
O5 P2 O8 111.01(15) . . ?
O6 P2 O8 109.54(16) . . ?
O5 P2 O7 109.73(15) . . ?
O6 P2 O7 108.92(15) . . ?
O8 P2 O7 108.48(16) . . ?
O11 P3 O12 111.75(15) . . ?
O11 P3 O9 114.85(16) . . ?
O12 P3 O9 110.34(15) . . ?
O11 P3 O10 106.59(16) . . ?
O12 P3 O10 108.31(16) . . ?
O9 P3 O10 104.48(16) . . ?
P1 O1 Mn1 137.31(17) . . ?
P1 O2 Mn2 148.27(19) . 1_554 ?
P1 O3 Mn4 136.10(17) . 1_564 ?
P1 O3 Mn2 119.54(16) . 1_454 ?
Mn4 O3 Mn2 98.35(11) 1_564 1_454 ?
P1 O4 Mn4 115.27(15) . 2_675 ?
P1 O4 Mn3 134.90(15) . 1_565 ?
Mn4 O4 Mn3 109.77(12) 2_675 1_565 ?
P2 O5 Mn1 135.37(15) . 2_675 ?
P2 O5 Mn1 129.91(15) . . ?
Mn1 O5 Mn1 94.65(10) 2_675 . ?
P2 O6 Mn2 124.92(15) . . ?
P2 O6 Mn2 133.01(16) . 2_776 ?
Mn2 O6 Mn2 101.86(11) . 2_776 ?
P2 O7 Mn3 155.02(17) . . ?
P2 O8 Mn4 127.39(16) . 1_665 ?
P2 O8 Mn1 127.44(16) . 2_775 ?
Mn4 O8 Mn1 101.79(11) 1_665 2_775 ?
P3 O9 Mn1 121.70(15) . 1_545 ?
P3 O9 Mn3 122.16(16) . . ?
Mn1 O9 Mn3 115.22(12) 1_545 . ?
P3 O10 Mn2 133.90(18) . 2_776 ?
P3 O11 Mn4 139.59(16) . . ?
P3 O11 Mn1 123.50(15) . 2_665 ?
Mn4 O11 Mn1 96.26(10) . 2_665 ?
P3 O12 Mn2 137.68(16) . 1_545 ?
P3 O12 Mn4 121.49(15) . 1_655 ?
Mn2 O12 Mn4 96.74(10) 1_545 1_655 ?

loop_
_geom_bond_atom_site_label_1
_geom_bond_atom_site_label_2
_geom_bond_distance
_geom_bond_site_symmetry_2
_geom_bond_publ_flag
Mn1 O1 2.161(3) . ?
Mn1 O5 2.161(3) 2_675 ?
Mn1 O5 2.162(3) . ?
Mn1 O8 2.166(3) 2_775 ?
Mn1 O9 2.177(3) 1_565 ?
Mn1 O11 2.312(3) 2_665 ?
Mn1 Mn1 3.1782(12) 2_675 ?
Mn2 O12 2.137(3) 1_565 ?
Mn2 O6 2.143(3) . ?
Mn2 O10 2.151(3) 2_776 ?
Mn2 O6 2.191(3) 2_776 ?
Mn2 O2 2.201(3) 1_556 ?
Mn2 O3 2.202(3) 1_656 ?
Mn3 O7 2.191(3) . ?
Mn3 O7 2.191(3) 2_765 ?
Mn3 O9 2.196(2) . ?
Mn3 O9 2.196(2) 2_765 ?
Mn3 O4 2.259(3) 2_775 ?
Mn3 O4 2.259(3) 1_545 ?
Mn4 O8 2.107(3) 1_445 ?
Mn4 O4 2.128(3) 2_675 ?
Mn4 O11 2.139(3) . ?
Mn4 O3 2.146(3) 1_546 ?
Mn4 O12 2.265(3) 1_455 ?
P1 O4 1.525(3) . ?
P1 O1 1.525(3) . ?
P1 O3 1.530(3) . ?
P1 O2 1.577(3) . ?
P2 O5 1.527(3) . ?
P2 O6 1.536(3) . ?
P2 O8 1.544(3) . ?
P2 O7 1.553(3) . ?
P3 O11 1.528(3) . ?
P3 O12 1.535(3) . ?
P3 O9 1.545(3) . ?
P3 O10 1.574(3) . ?
O2 Mn2 2.201(3) 1_554 ?
O3 Mn4 2.146(3) 1_564 ?
O3 Mn2 2.202(3) 1_454 ?
O4 Mn4 2.128(3) 2_675 ?
O4 Mn3 2.259(3) 1_565 ?
O5 Mn1 2.161(3) 2_675 ?
O6 Mn2 2.191(3) 2_776 ?
O8 Mn4 2.107(3) 1_665 ?
O8 Mn1 2.166(3) 2_775 ?
O9 Mn1 2.177(3) 1_545 ?
O10 Mn2 2.151(3) 2_776 ?
O11 Mn1 2.312(3) 2_665 ?
O12 Mn2 2.137(3) 1_545 ?
O12 Mn4 2.265(3) 1_655 ?

loop_
_geom_hbond_atom_site_label_D
_geom_hbond_atom_site_label_H
_geom_hbond_atom_site_label_A
_geom_hbond_distance_DH
_geom_hbond_distance_HA
_geom_hbond_distance_DA
_geom_hbond_angle_DHA
_geom_hbond_site_symmetry_A
O2 H1 O1 0.91(5) 1.72(5) 2.623(4) 177(5) 2_674
O10 H2 O7 0.70(5) 1.79(5) 2.484(4) 169(6) .
